data_1522360
loop_
_publ_author_name
'Leciejewicz, J.'
'Zolnierek, Z.'
'Troc, R.'

_publ_section_title
;
 The magnetic structure of U2 N2 Te
;
_journal_name_full 'Solid State Communications'
_journal_page_first 697
_journal_page_last 699
_journal_volume 22
_journal_year 1977
_chemical_formula_sum 'N2 Te U2'
_chemical_name_systematic 'U2 N2 Te'
_space_group_IT_number 139
_symmetry_space_group_name_Hall '-I 4 2'
_symmetry_space_group_name_H-M 'I 4/m m m'
_cell_angle_alpha 90
_cell_angle_beta 90
_cell_angle_gamma 90
_cell_formula_units_Z 2
_cell_length_a 3.967
_cell_length_b 3.967
_cell_length_c 12.58
_cell_volume 197.973
_citation_journal_id_ASTM SSCOA4
_cod_data_source_file Leciejewicz_SSCOA4_1977_1314.cif
_cod_data_source_block N2Te1U2
_cod_original_cell_volume 197.9726
_cod_original_formula_sum 'N2 Te1 U2'
_cod_database_code 1522360

loop_
_symmetry_equiv_pos_as_xyz
x,y,z
-y,x,z
-x,-y,z
y,-x,z
x,-y,-z
y,x,-z
-x,y,-z
-y,-x,-z
-x,-y,-z
y,-x,-z
x,y,-z
-y,x,-z
-x,y,z
-y,-x,z
x,-y,z
y,x,z
x+1/2,y+1/2,z+1/2
-y+1/2,x+1/2,z+1/2
-x+1/2,-y+1/2,z+1/2
y+1/2,-x+1/2,z+1/2
x+1/2,-y+1/2,-z+1/2
y+1/2,x+1/2,-z+1/2
-x+1/2,y+1/2,-z+1/2
-y+1/2,-x+1/2,-z+1/2
-x+1/2,-y+1/2,-z+1/2
y+1/2,-x+1/2,-z+1/2
x+1/2,y+1/2,-z+1/2
-y+1/2,x+1/2,-z+1/2
-x+1/2,y+1/2,z+1/2
-y+1/2,-x+1/2,z+1/2
x+1/2,-y+1/2,z+1/2
y+1/2,x+1/2,z+1/2

loop_
_atom_site_label
_atom_site_type_symbol
_atom_site_fract_x
_atom_site_fract_y
_atom_site_fract_z
_atom_site_occupancy
_atom_site_U_iso_or_equiv
Te1 Te-2 0 0 0 1 0.0
U1 U+4 0 0 0.3399 1 0.0
N1 N-3 0 0.5 0.25 1 0.0
